data_7235639
loop_
_publ_author_name
'Zhou, Fenguo'
'Zhang, Ning'
'Xin, Xiaoqing'
'Zhang, Xun'
'Liang, Yongjiu'
'Zhang, Rui'
'Dong, Dewen'

_publ_section_title
;
 Synthesis of multi-substituted 4-aminopyridines via ring-opening and
 recyclization reactions of 2-iminopyridines
;
_journal_issue 35
_journal_name_full 'RSC Adv.'
_journal_page_first 18198
_journal_paper_doi 10.1039/C4RA02428A
_journal_volume 4
_journal_year 2014
_chemical_formula_moiety '4(C25 H22 N4 O3 S), C2 H3 O'
_chemical_formula_sum 'C25.5 H22.75 N4 O3.25 S'
_chemical_formula_weight 469.30
_chemical_name_systematic
; 
 4-amino-1,5-diphenyl-6-(tosylimino)-1,6-dihydropyridine-3-carboxamide
;
_space_group_IT_number 2
_space_group_name_Hall '-P 1'
_space_group_name_H-M_alt 'P -1'
_symmetry_cell_setting triclinic
_symmetry_space_group_name_H-M 'P -1'
_atom_sites_solution_hydrogens geom
_atom_sites_solution_primary direct
_atom_sites_solution_secondary difmap
_audit_creation_method SHELXL-97
_cell_angle_alpha 96.731(4)
_cell_angle_beta 99.473(4)
_cell_angle_gamma 113.714(4)
_cell_formula_units_Z 4
_cell_length_a 11.546(3)
_cell_length_b 13.445(3)
_cell_length_c 17.259(4)
_cell_measurement_temperature 273(2)
_cell_volume 2369.1(10)
_computing_structure_refinement 'SHELXL-97 (Sheldrick, 1997)'
_computing_structure_solution 'SHELXS-97 (Sheldrick, 1990)'
_diffrn_ambient_temperature 273(2)
_diffrn_measured_fraction_theta_full 0.982
_diffrn_measured_fraction_theta_max 0.982
_diffrn_radiation_monochromator graphite
_diffrn_radiation_source 'fine-focus sealed tube'
_diffrn_radiation_type MoK\a
_diffrn_radiation_wavelength 0.71073
_diffrn_reflns_av_R_equivalents 0.0173
_diffrn_reflns_av_sigmaI/netI 0.0404
_diffrn_reflns_limit_h_max 13
_diffrn_reflns_limit_h_min -10
_diffrn_reflns_limit_k_max 15
_diffrn_reflns_limit_k_min -15
_diffrn_reflns_limit_l_max 19
_diffrn_reflns_limit_l_min -20
_diffrn_reflns_number 11950
_diffrn_reflns_theta_full 25.00
_diffrn_reflns_theta_max 25.00
_diffrn_reflns_theta_min 1.69
_exptl_absorpt_coefficient_mu 0.173
_exptl_absorpt_correction_T_max 0.9796
_exptl_absorpt_correction_T_min 0.9500
_exptl_absorpt_correction_type multi-scan
_exptl_crystal_density_diffrn 1.316
_exptl_crystal_density_method 'not measured'
_exptl_crystal_F_000 983
_exptl_crystal_size_max 0.30
_exptl_crystal_size_mid 0.12
_exptl_crystal_size_min 0.12
_refine_diff_density_max 0.487
_refine_diff_density_min -0.250
_refine_diff_density_rms 0.053
_refine_ls_extinction_method none
_refine_ls_goodness_of_fit_ref 0.971
_refine_ls_hydrogen_treatment constr
_refine_ls_matrix_type full
_refine_ls_number_parameters 624
_refine_ls_number_reflns 8195
_refine_ls_number_restraints 0
_refine_ls_restrained_S_all 0.971
_refine_ls_R_factor_all 0.0767
_refine_ls_R_factor_gt 0.0556
_refine_ls_shift/su_max 0.009
_refine_ls_shift/su_mean 0.000
_refine_ls_structure_factor_coef Fsqd
_refine_ls_weighting_details 'calc w=1/[\s^2^(Fo^2^)+(0.0984P)^2^+0.6130P] where P=(Fo^2^+2Fc^2^)/3'
_refine_ls_weighting_scheme calc
_refine_ls_wR_factor_gt 0.1495
_refine_ls_wR_factor_ref 0.1630
_reflns_number_gt 6059
_reflns_number_total 8195
_reflns_threshold_expression >2sigma(I)
_cod_data_source_file c4ra02428a2.cif
_cod_data_source_block a
_cod_depositor_comments
;
The following automatic conversions were performed:

data item '_exptl_absorpt_correction_type' value 'Multi-scan' was
changed to 'multi-scan' in accordance with the
/home/saulius/struct/COD-crude-data/automatic-downloads/DataCite-retrospective/RSC/depositions/lib/dictionaries/cif_core.dic
dictionary named 'cif_core.dic' version 2.4.2 last updated on
2011-04-26.

Automatic conversion script
Id: cif_fix_values 6909 2019-04-08 15:41:33Z antanas 
;
_cod_original_sg_symbol_H-M P-1
_cod_original_formula_sum 'C25.50 H22.75 N4 O3.25 S'
_cod_database_code 7235639

loop_
_symmetry_equiv_pos_as_xyz
'x, y, z'
'-x, -y, -z'

loop_
_atom_site_label
_atom_site_type_symbol
_atom_site_fract_x
_atom_site_fract_y
_atom_site_fract_z
_atom_site_U_iso_or_equiv
_atom_site_adp_type
_atom_site_occupancy
_atom_site_symmetry_multiplicity
_atom_site_calc_flag
_atom_site_refinement_flags
S1 S 0.33291(7) 0.92660(5) 0.14052(4) 0.03977(19) Uani 1 1 d .
O1 O 0.43817(19) 0.90032(17) 0.12684(12) 0.0536(5) Uani 1 1 d .
O2 O 0.3324(2) 1.02437(18) 0.11460(14) 0.0655(6) Uani 1 1 d .
O3 O 0.6801(2) 0.93307(19) 0.55183(14) 0.0722(7) Uani 1 1 d .
N35 N 0.3329(2) 0.82840(18) 0.32588(13) 0.0398(5) Uani 1 1 d .
N55 N 0.5558(3) 0.7506(2) 0.50280(15) 0.0585(7) Uani 1 1 d .
H55A H 0.5922 0.7321 0.5427 0.070 Uiso 1 1 calc R
H55B H 0.4950 0.7001 0.4651 0.070 Uiso 1 1 calc R
N57 N 0.7071(3) 1.0539(2) 0.43501(17) 0.0650(8) Uani 1 1 d .
H57A H 0.7451 1.1122 0.4163 0.078 Uiso 1 1 calc R
H57B H 0.7465 1.0436 0.4780 0.078 Uiso 1 1 calc R
N60 N 0.3144(2) 0.9275(2) 0.22715(13) 0.0476(6) Uani 1 1 d .
C1 C 0.5934(3) 0.8568(3) 0.49952(17) 0.0500(7) Uani 1 1 d .
C2 C 0.5241(3) 0.8814(2) 0.42819(16) 0.0406(6) Uani 1 1 d .
C3 C 0.4000(3) 0.8116(2) 0.39171(16) 0.0408(6) Uani 1 1 d .
H3 H 0.3582 0.7493 0.4124 0.049 Uiso 1 1 calc R
C4 C 0.3920(3) 0.9182(2) 0.29032(15) 0.0378(6) Uani 1 1 d .
C5 C 0.5198(3) 0.9937(2) 0.32714(15) 0.0381(6) Uani 1 1 d .
C6 C 0.5862(3) 0.9791(2) 0.39715(17) 0.0428(6) Uani 1 1 d .
C7 C 0.7159(4) 1.2002(4) 0.2133(2) 0.0839(12) Uani 1 1 d .
H7 H 0.7724 1.2055 0.1797 0.101 Uiso 1 1 calc R
C8 C 0.5811(3) 1.0964(2) 0.29442(17) 0.0445(7) Uani 1 1 d .
C9 C 0.6022(5) 1.2781(3) 0.2821(3) 0.0955(15) Uani 1 1 d .
H9 H 0.5813 1.3369 0.2952 0.115 Uiso 1 1 calc R
C10 C 0.6652(3) 1.1051(3) 0.2449(2) 0.0610(8) Uani 1 1 d .
H10 H 0.6882 1.0473 0.2324 0.073 Uiso 1 1 calc R
C11 C 0.5513(4) 1.1845(3) 0.3136(2) 0.0666(9) Uani 1 1 d .
H11 H 0.4963 1.1806 0.3481 0.080 Uiso 1 1 calc R
C12 C 0.6837(5) 1.2849(4) 0.2313(3) 0.0964(16) Uani 1 1 d .
H12 H 0.7167 1.3477 0.2092 0.116 Uiso 1 1 calc R
C13 C 0.1855(4) 0.7340(3) 0.0287(2) 0.0696(10) Uani 1 1 d .
H13 H 0.2636 0.7350 0.0205 0.084 Uiso 1 1 calc R
C14 C -0.0470(4) 0.7266(4) 0.0507(2) 0.0827(12) Uani 1 1 d .
H14 H -0.1251 0.7255 0.0588 0.099 Uiso 1 1 calc R
C15 C 0.1858(3) 0.8162(2) 0.08330(16) 0.0474(7) Uani 1 1 d .
C16 C -0.0489(4) 0.6438(3) -0.0039(3) 0.0785(11) Uani 1 1 d .
C17 C 0.0687(3) 0.8121(3) 0.0941(2) 0.0732(10) Uani 1 1 d .
H17 H 0.0676 0.8676 0.1312 0.088 Uiso 1 1 calc R
C18 C -0.1765(4) 0.5489(4) -0.0523(3) 0.121(2) Uani 1 1 d .
H18A H -0.1945 0.4851 -0.0280 0.182 Uiso 1 1 calc R
H18B H -0.1692 0.5306 -0.1062 0.182 Uiso 1 1 calc R
H18C H -0.2458 0.5711 -0.0531 0.182 Uiso 1 1 calc R
C19 C 0.0676(4) 0.6485(3) -0.0147(3) 0.0861(12) Uani 1 1 d .
H19 H 0.0682 0.5930 -0.0520 0.103 Uiso 1 1 calc R
C20 C 0.1980(3) 0.7504(2) 0.29250(16) 0.0438(7) Uani 1 1 d .
C21 C -0.0253(4) 0.7120(4) 0.2693(3) 0.0896(14) Uani 1 1 d .
H21 H -0.0905 0.7353 0.2720 0.108 Uiso 1 1 calc R
C22 C 0.1026(3) 0.7862(3) 0.2976(2) 0.0637(9) Uani 1 1 d .
H22 H 0.1247 0.8596 0.3200 0.076 Uiso 1 1 calc R
C23 C 0.0381(5) 0.5685(3) 0.2334(3) 0.0921(13) Uani 1 1 d .
H23 H 0.0152 0.4944 0.2122 0.111 Uiso 1 1 calc R
C24 C 0.1686(3) 0.6426(3) 0.2610(2) 0.0634(9) Uani 1 1 d .
H24 H 0.2339 0.6195 0.2581 0.076 Uiso 1 1 calc R
C25 C -0.0575(4) 0.6044(5) 0.2372(3) 0.1013(16) Uani 1 1 d .
H25 H -0.1445 0.5548 0.2177 0.122 Uiso 1 1 calc R
S2 S 0.33282(7) 0.44732(6) 0.35769(4) 0.03958(19) Uani 1 1 d .
O4 O 0.4266(2) 0.4112(2) 0.39402(13) 0.0635(6) Uani 1 1 d .
O5 O 0.3782(2) 0.56613(16) 0.37132(13) 0.0591(6) Uani 1 1 d .
O6 O 0.5338(3) 0.32812(19) -0.02066(15) 0.0826(8) Uani 1 1 d .
N3 N 0.2654(2) 0.26251(18) 0.16481(13) 0.0411(5) Uani 1 1 d .
N5 N 0.2684(2) 0.3871(2) 0.26847(13) 0.0487(6) Uani 1 1 d .
N9 N 0.4390(3) 0.1544(2) -0.00158(15) 0.0600(7) Uani 1 1 d .
H9A H 0.4663 0.1294 -0.0394 0.072 Uiso 1 1 calc R
H9B H 0.3929 0.1099 0.0249 0.072 Uiso 1 1 calc R
N15 N 0.5892(3) 0.4859(2) 0.10694(16) 0.0613(7) Uani 1 1 d .
H15A H 0.6291 0.5528 0.1342 0.074 Uiso 1 1 calc R
H15B H 0.6156 0.4662 0.0666 0.074 Uiso 1 1 calc R
C26 C 0.3302(3) 0.3686(2) 0.21301(15) 0.0381(6) Uani 1 1 d .
C27 C 0.4419(3) 0.4439(2) 0.19361(15) 0.0395(6) Uani 1 1 d .
C28 C 0.4853(3) 0.4118(2) 0.12751(16) 0.0413(6) Uani 1 1 d .
C29 C 0.4197(3) 0.3007(2) 0.08298(15) 0.0421(6) Uani 1 1 d .
C30 C 0.3106(3) 0.2313(2) 0.10302(16) 0.0435(7) Uani 1 1 d .
H30 H 0.2649 0.1593 0.0730 0.052 Uiso 1 1 calc R
C31 C 0.1492(3) 0.1786(2) 0.18023(18) 0.0487(7) Uani 1 1 d .
C32 C -0.0685(6) 0.0093(4) 0.2008(5) 0.127(2) Uani 1 1 d .
H32 H -0.1422 -0.0479 0.2081 0.152 Uiso 1 1 calc R
C33 C 0.0485(7) 0.0415(4) 0.2529(4) 0.117(2) Uani 1 1 d .
H33 H 0.0536 0.0056 0.2953 0.141 Uiso 1 1 calc R
C34 C 0.1602(4) 0.1271(3) 0.2437(2) 0.0778(11) Uani 1 1 d .
H34 H 0.2399 0.1490 0.2793 0.093 Uiso 1 1 calc R
C35 C -0.0776(5) 0.0602(4) 0.1386(4) 0.1179(18) Uani 1 1 d .
H35 H -0.1573 0.0376 0.1028 0.141 Uiso 1 1 calc R
C36 C 0.0317(4) 0.1458(3) 0.1285(3) 0.0798(11) Uani 1 1 d .
H36 H 0.0253 0.1814 0.0860 0.096 Uiso 1 1 calc R
C37 C 0.1984(3) 0.4016(2) 0.40314(15) 0.0406(6) Uani 1 1 d .
C38 C 0.0713(3) 0.3505(2) 0.36037(17) 0.0513(7) Uani 1 1 d .
H38 H 0.0518 0.3285 0.3049 0.062 Uiso 1 1 calc R
C39 C -0.0279(3) 0.3317(3) 0.40054(18) 0.0538(8) Uani 1 1 d .
H39 H -0.1138 0.2983 0.3712 0.065 Uiso 1 1 calc R
C40 C 0.2274(3) 0.4314(3) 0.48617(17) 0.0524(8) Uani 1 1 d .
H40 H 0.3134 0.4653 0.5155 0.063 Uiso 1 1 calc R
C41 C -0.0021(3) 0.3615(2) 0.48296(17) 0.0476(7) Uani 1 1 d .
C42 C 0.1267(3) 0.4099(3) 0.52456(17) 0.0552(8) Uani 1 1 d .
H42 H 0.1460 0.4286 0.5803 0.066 Uiso 1 1 calc R
C43 C -0.1104(3) 0.3418(3) 0.5258(2) 0.0637(9) Uani 1 1 d .
H43A H -0.1256 0.2776 0.5490 0.096 Uiso 1 1 calc R
H43B H -0.1882 0.3301 0.4882 0.096 Uiso 1 1 calc R
H43C H -0.0866 0.4053 0.5673 0.096 Uiso 1 1 calc R
C44 C 0.5156(3) 0.5621(2) 0.23626(15) 0.0392(6) Uani 1 1 d .
C45 C 0.6174(3) 0.5934(2) 0.30273(17) 0.0486(7) Uani 1 1 d .
H45 H 0.6348 0.5393 0.3244 0.058 Uiso 1 1 calc R
C46 C 0.4913(3) 0.6442(2) 0.20507(17) 0.0461(7) Uani 1 1 d .
H46 H 0.4227 0.6246 0.1608 0.055 Uiso 1 1 calc R
C47 C 0.5685(3) 0.7552(2) 0.23942(19) 0.0546(8) Uani 1 1 d .
H47 H 0.5518 0.8097 0.2180 0.066 Uiso 1 1 calc R
C48 C 0.6933(3) 0.7042(3) 0.33707(19) 0.0545(8) Uani 1 1 d .
H48 H 0.7608 0.7241 0.3820 0.065 Uiso 1 1 calc R
C49 C 0.6698(3) 0.7850(3) 0.3052(2) 0.0569(8) Uani 1 1 d .
H49 H 0.7221 0.8595 0.3280 0.068 Uiso 1 1 calc R
C99 C 0.4681(3) 0.2617(2) 0.01586(17) 0.0507(7) Uani 1 1 d .
O101 O 1.0087(8) 1.0852(6) 0.5789(5) 0.136(3) Uani 0.50 1 d P
C101 C 0.9644(8) 0.9125(7) 0.5396(6) 0.075(2) Uani 0.50 1 d P
H10A H 1.0378 0.9022 0.5655 0.090 Uiso 0.50 1 calc PR
H10B H 0.8915 0.8415 0.5188 0.090 Uiso 0.50 1 calc PR
H10C H 0.9425 0.9559 0.5777 0.090 Uiso 0.50 1 calc PR
C102 C 1.0079(8) 1.0382(12) 0.5168(6) 0.122(5) Uani 0.50 1 d P

loop_
_atom_site_aniso_label
_atom_site_aniso_U_11
_atom_site_aniso_U_22
_atom_site_aniso_U_33
_atom_site_aniso_U_23
_atom_site_aniso_U_13
_atom_site_aniso_U_12
S1 0.0480(4) 0.0410(4) 0.0359(4) 0.0141(3) 0.0164(3) 0.0205(3)
O1 0.0505(12) 0.0622(13) 0.0488(12) 0.0022(10) 0.0185(10) 0.0248(11)
O2 0.0851(17) 0.0588(14) 0.0683(15) 0.0364(12) 0.0296(13) 0.0356(13)
O3 0.0773(16) 0.0613(15) 0.0567(14) 0.0056(12) -0.0140(12) 0.0216(13)
N35 0.0405(13) 0.0443(13) 0.0359(12) 0.0115(10) 0.0133(10) 0.0170(11)
N55 0.0777(19) 0.0531(16) 0.0451(14) 0.0140(12) 0.0026(13) 0.0318(14)
N57 0.0541(17) 0.0474(16) 0.0706(19) 0.0174(13) -0.0077(14) 0.0061(13)
N60 0.0456(14) 0.0659(16) 0.0385(13) 0.0186(11) 0.0167(11) 0.0264(13)
C1 0.0568(19) 0.0547(19) 0.0394(16) 0.0093(14) 0.0074(14) 0.0265(16)
C2 0.0456(16) 0.0408(15) 0.0370(14) 0.0073(12) 0.0093(12) 0.0204(13)
C3 0.0463(16) 0.0438(16) 0.0373(15) 0.0139(12) 0.0154(13) 0.0205(13)
C4 0.0403(15) 0.0421(15) 0.0368(14) 0.0094(11) 0.0172(12) 0.0200(13)
C5 0.0429(15) 0.0344(14) 0.0393(15) 0.0077(11) 0.0117(12) 0.0181(12)
C6 0.0428(16) 0.0369(15) 0.0469(16) 0.0058(12) 0.0093(13) 0.0165(13)
C7 0.069(3) 0.080(3) 0.077(3) 0.036(2) 0.018(2) 0.000(2)
C8 0.0422(16) 0.0376(15) 0.0468(16) 0.0101(12) 0.0051(13) 0.0121(13)
C9 0.086(3) 0.050(2) 0.144(4) 0.034(3) -0.003(3) 0.030(2)
C10 0.060(2) 0.0495(19) 0.066(2) 0.0149(16) 0.0225(17) 0.0123(16)
C11 0.065(2) 0.0480(19) 0.092(3) 0.0194(18) 0.0162(19) 0.0296(17)
C12 0.082(3) 0.061(3) 0.114(4) 0.052(3) -0.011(3) 0.002(2)
C13 0.063(2) 0.064(2) 0.073(2) -0.0051(18) -0.0036(18) 0.0316(19)
C14 0.050(2) 0.115(4) 0.069(3) 0.025(2) 0.0036(19) 0.024(2)
C15 0.0522(18) 0.0549(18) 0.0368(15) 0.0139(13) 0.0071(13) 0.0249(15)
C16 0.063(2) 0.069(3) 0.082(3) 0.025(2) -0.018(2) 0.018(2)
C17 0.057(2) 0.104(3) 0.055(2) 0.009(2) 0.0125(17) 0.033(2)
C18 0.082(3) 0.086(3) 0.144(5) 0.024(3) -0.048(3) 0.014(3)
C19 0.088(3) 0.064(2) 0.089(3) -0.006(2) -0.015(2) 0.035(2)
C20 0.0389(16) 0.0509(17) 0.0377(15) 0.0178(13) 0.0116(12) 0.0120(13)
C21 0.046(2) 0.118(4) 0.113(3) 0.067(3) 0.026(2) 0.029(2)
C22 0.053(2) 0.079(2) 0.071(2) 0.0373(19) 0.0270(17) 0.0297(19)
C23 0.080(3) 0.064(3) 0.087(3) 0.015(2) -0.006(2) -0.004(2)
C24 0.056(2) 0.056(2) 0.061(2) 0.0102(16) 0.0036(16) 0.0117(17)
C25 0.047(2) 0.112(4) 0.107(4) 0.054(3) -0.006(2) -0.003(3)
S2 0.0476(4) 0.0432(4) 0.0330(4) 0.0098(3) 0.0124(3) 0.0228(3)
O4 0.0609(14) 0.0947(17) 0.0574(13) 0.0352(12) 0.0196(11) 0.0485(13)
O5 0.0732(15) 0.0417(12) 0.0608(13) 0.0062(10) 0.0298(11) 0.0187(11)
O6 0.138(2) 0.0535(14) 0.0706(16) 0.0229(12) 0.0710(17) 0.0350(15)
N3 0.0502(14) 0.0396(13) 0.0378(12) 0.0096(10) 0.0193(11) 0.0197(11)
N5 0.0506(14) 0.0590(16) 0.0385(13) 0.0032(11) 0.0169(11) 0.0249(13)
N9 0.087(2) 0.0485(15) 0.0599(16) 0.0153(12) 0.0474(15) 0.0321(15)
N15 0.0696(18) 0.0478(15) 0.0645(17) 0.0070(12) 0.0407(15) 0.0149(14)
C26 0.0468(16) 0.0420(15) 0.0316(13) 0.0095(11) 0.0096(12) 0.0245(13)
C27 0.0469(16) 0.0427(15) 0.0344(14) 0.0093(11) 0.0098(12) 0.0241(13)
C28 0.0479(16) 0.0461(16) 0.0384(15) 0.0157(12) 0.0151(12) 0.0248(14)
C29 0.0569(18) 0.0415(15) 0.0361(14) 0.0139(12) 0.0185(13) 0.0248(14)
C30 0.0604(18) 0.0405(15) 0.0377(15) 0.0096(12) 0.0174(13) 0.0271(14)
C31 0.060(2) 0.0409(16) 0.0544(18) 0.0118(13) 0.0315(16) 0.0234(15)
C32 0.115(4) 0.072(3) 0.223(8) 0.046(4) 0.120(5) 0.034(3)
C33 0.166(5) 0.094(4) 0.170(5) 0.090(4) 0.134(5) 0.081(4)
C34 0.102(3) 0.077(3) 0.087(3) 0.046(2) 0.055(2) 0.051(2)
C35 0.070(3) 0.100(4) 0.159(5) 0.029(4) 0.045(3) 0.005(3)
C36 0.061(2) 0.077(3) 0.092(3) 0.027(2) 0.024(2) 0.015(2)
C37 0.0527(17) 0.0415(15) 0.0340(14) 0.0114(12) 0.0131(13) 0.0244(14)
C38 0.0545(19) 0.0592(19) 0.0331(15) 0.0062(13) 0.0108(14) 0.0181(15)
C39 0.0515(18) 0.0555(19) 0.0444(17) 0.0100(14) 0.0118(14) 0.0129(15)
C40 0.0552(19) 0.071(2) 0.0371(16) 0.0116(14) 0.0106(14) 0.0326(17)
C41 0.0564(19) 0.0459(17) 0.0484(17) 0.0184(13) 0.0236(15) 0.0230(15)
C42 0.068(2) 0.074(2) 0.0324(15) 0.0146(14) 0.0198(15) 0.0354(18)
C43 0.069(2) 0.065(2) 0.061(2) 0.0187(17) 0.0328(18) 0.0245(18)
C44 0.0417(15) 0.0417(15) 0.0359(14) 0.0074(11) 0.0113(12) 0.0188(13)
C45 0.0505(18) 0.0480(17) 0.0498(17) 0.0100(14) 0.0076(14) 0.0252(15)
C46 0.0525(18) 0.0477(17) 0.0418(16) 0.0110(13) 0.0123(13) 0.0242(15)
C47 0.069(2) 0.0456(18) 0.062(2) 0.0169(15) 0.0245(18) 0.0318(16)
C48 0.0497(18) 0.0540(19) 0.0514(18) -0.0005(14) 0.0056(14) 0.0193(16)
C49 0.057(2) 0.0421(17) 0.069(2) 0.0014(15) 0.0234(17) 0.0175(15)
C99 0.070(2) 0.0476(18) 0.0428(16) 0.0143(13) 0.0284(15) 0.0262(16)
O101 0.136(6) 0.090(5) 0.129(6) 0.003(4) 0.044(5) -0.005(4)
C101 0.065(5) 0.076(6) 0.093(6) 0.014(5) 0.020(5) 0.040(4)
C102 0.046(5) 0.201(12) 0.075(6) -0.095(7) -0.029(5) 0.060(7)

loop_
_atom_type_symbol
_atom_type_description
_atom_type_scat_dispersion_real
_atom_type_scat_dispersion_imag
_atom_type_scat_source
C C 0.0033 0.0016 'International Tables Vol C Tables 4.2.6.8 and 6.1.1.4'
H H 0.0000 0.0000 'International Tables Vol C Tables 4.2.6.8 and 6.1.1.4'
N N 0.0061 0.0033 'International Tables Vol C Tables 4.2.6.8 and 6.1.1.4'
O O 0.0106 0.0060 'International Tables Vol C Tables 4.2.6.8 and 6.1.1.4'
S S 0.1246 0.1234 'International Tables Vol C Tables 4.2.6.8 and 6.1.1.4'

loop_
_geom_angle_atom_site_label_1
_geom_angle_atom_site_label_2
_geom_angle_atom_site_label_3
_geom_angle
_geom_angle_site_symmetry_1
_geom_angle_site_symmetry_3
O2 S1 O1 115.75(13) . .
O2 S1 N60 110.61(13) . .
O1 S1 N60 113.83(12) . .
O2 S1 C15 104.93(14) . .
O1 S1 C15 107.61(13) . .
N60 S1 C15 102.80(13) . .
C3 N35 C4 121.1(2) . .
C3 N35 C20 118.7(2) . .
C4 N35 C20 120.2(2) . .
C1 N55 H55A 120.0 . .
C1 N55 H55B 120.0 . .
H55A N55 H55B 120.0 . .
C6 N57 H57A 120.0 . .
C6 N57 H57B 120.0 . .
H57A N57 H57B 120.0 . .
C4 N60 S1 127.35(19) . .
O3 C1 N55 123.1(3) . .
O3 C1 C2 120.6(3) . .
N55 C1 C2 116.4(3) . .
C3 C2 C6 118.0(2) . .
C3 C2 C1 120.2(3) . .
C6 C2 C1 121.7(3) . .
C2 C3 N35 122.9(2) . .
C2 C3 H3 118.6 . .
N35 C3 H3 118.6 . .
N60 C4 N35 115.4(2) . .
N60 C4 C5 126.6(2) . .
N35 C4 C5 117.8(2) . .
C6 C5 C4 120.8(2) . .
C6 C5 C8 120.2(2) . .
C4 C5 C8 118.7(2) . .
N57 C6 C5 121.2(3) . .
N57 C6 C2 119.6(3) . .
C5 C6 C2 119.1(2) . .
C12 C7 C10 120.5(4) . .
C12 C7 H7 119.7 . .
C10 C7 H7 119.7 . .
C10 C8 C11 118.7(3) . .
C10 C8 C5 122.0(3) . .
C11 C8 C5 119.2(3) . .
C12 C9 C11 120.3(4) . .
C12 C9 H9 119.9 . .
C11 C9 H9 119.9 . .
C8 C10 C7 120.2(3) . .
C8 C10 H10 119.9 . .
C7 C10 H10 119.9 . .
C9 C11 C8 120.5(4) . .
C9 C11 H11 119.7 . .
C8 C11 H11 119.7 . .
C7 C12 C9 119.8(4) . .
C7 C12 H12 120.1 . .
C9 C12 H12 120.1 . .
C15 C13 C19 119.6(4) . .
C15 C13 H13 120.2 . .
C19 C13 H13 120.2 . .
C16 C14 C17 121.2(4) . .
C16 C14 H14 119.4 . .
C17 C14 H14 119.4 . .
C13 C15 C17 118.8(3) . .
C13 C15 S1 121.5(3) . .
C17 C15 S1 119.7(3) . .
C14 C16 C19 117.8(4) . .
C14 C16 C18 121.6(4) . .
C19 C16 C18 120.5(5) . .
C15 C17 C14 120.8(4) . .
C15 C17 H17 119.6 . .
C14 C17 H17 119.6 . .
C16 C18 H18A 109.5 . .
C16 C18 H18B 109.5 . .
H18A C18 H18B 109.5 . .
C16 C18 H18C 109.5 . .
H18A C18 H18C 109.5 . .
H18B C18 H18C 109.5 . .
C16 C19 C13 121.8(4) . .
C16 C19 H19 119.1 . .
C13 C19 H19 119.1 . .
C24 C20 C22 121.9(3) . .
C24 C20 N35 119.4(3) . .
C22 C20 N35 118.6(3) . .
C25 C21 C22 120.4(4) . .
C25 C21 H21 119.8 . .
C22 C21 H21 119.8 . .
C21 C22 C20 119.0(4) . .
C21 C22 H22 120.5 . .
C20 C22 H22 120.5 . .
C25 C23 C24 120.2(4) . .
C25 C23 H23 119.9 . .
C24 C23 H23 119.9 . .
C20 C24 C23 118.0(4) . .
C20 C24 H24 121.0 . .
C23 C24 H24 121.0 . .
C21 C25 C23 120.4(4) . .
C21 C25 H25 119.8 . .
C23 C25 H25 119.8 . .
O4 S2 O5 114.31(14) . .
O4 S2 N5 112.19(13) . .
O5 S2 N5 114.32(13) . .
O4 S2 C37 108.61(13) . .
O5 S2 C37 104.04(12) . .
N5 S2 C37 102.10(13) . .
C30 N3 C26 121.6(2) . .
C30 N3 C31 116.7(2) . .
C26 N3 C31 121.7(2) . .
C26 N5 S2 126.1(2) . .
C99 N9 H9A 120.0 . .
C99 N9 H9B 120.0 . .
H9A N9 H9B 120.0 . .
C28 N15 H15A 120.0 . .
C28 N15 H15B 120.0 . .
H15A N15 H15B 120.0 . .
N5 C26 N3 113.6(2) . .
N5 C26 C27 128.6(2) . .
N3 C26 C27 117.6(2) . .
C26 C27 C28 120.3(2) . .
C26 C27 C44 123.5(2) . .
C28 C27 C44 116.1(2) . .
N15 C28 C27 120.1(3) . .
N15 C28 C29 120.1(2) . .
C27 C28 C29 119.8(2) . .
C30 C29 C28 117.7(2) . .
C30 C29 C99 121.1(3) . .
C28 C29 C99 121.2(2) . .
N3 C30 C29 122.9(3) . .
N3 C30 H30 118.6 . .
C29 C30 H30 118.6 . .
C36 C31 C34 120.4(3) . .
C36 C31 N3 119.8(3) . .
C34 C31 N3 119.6(3) . .
C35 C32 C33 120.3(5) . .
C35 C32 H32 119.9 . .
C33 C32 H32 119.9 . .
C32 C33 C34 121.2(5) . .
C32 C33 H33 119.4 . .
C34 C33 H33 119.4 . .
C31 C34 C33 117.9(5) . .
C31 C34 H34 121.0 . .
C33 C34 H34 121.0 . .
C32 C35 C36 119.7(5) . .
C32 C35 H35 120.2 . .
C36 C35 H35 120.1 . .
C31 C36 C35 120.5(4) . .
C31 C36 H36 119.7 . .
C35 C36 H36 119.7 . .
C38 C37 C40 120.3(3) . .
C38 C37 S2 123.4(2) . .
C40 C37 S2 116.0(2) . .
C37 C38 C39 119.5(3) . .
C37 C38 H38 120.2 . .
C39 C38 H38 120.2 . .
C41 C39 C38 121.5(3) . .
C41 C39 H39 119.2 . .
C38 C39 H39 119.2 . .
C42 C40 C37 118.9(3) . .
C42 C40 H40 120.6 . .
C37 C40 H40 120.6 . .
C39 C41 C42 117.6(3) . .
C39 C41 C43 121.0(3) . .
C42 C41 C43 121.4(3) . .
C40 C42 C41 122.2(3) . .
C40 C42 H42 118.9 . .
C41 C42 H42 118.9 . .
C41 C43 H43A 109.5 . .
C41 C43 H43B 109.5 . .
H43A C43 H43B 109.5 . .
C41 C43 H43C 109.5 . .
H43A C43 H43C 109.5 . .
H43B C43 H43C 109.5 . .
C45 C44 C46 118.7(3) . .
C45 C44 C27 121.0(2) . .
C46 C44 C27 120.0(2) . .
C44 C45 C48 120.6(3) . .
C44 C45 H45 119.7 . .
C48 C45 H45 119.7 . .
C47 C46 C44 120.4(3) . .
C47 C46 H46 119.8 . .
C44 C46 H46 119.8 . .
C49 C47 C46 120.2(3) . .
C49 C47 H47 119.9 . .
C46 C47 H47 119.9 . .
C49 C48 C45 120.4(3) . .
C49 C48 H48 119.8 . .
C45 C48 H48 119.8 . .
C48 C49 C47 119.6(3) . .
C48 C49 H49 120.2 . .
C47 C49 H49 120.2 . .
O6 C99 N9 122.0(3) . .
O6 C99 C29 120.4(3) . .
N9 C99 C29 117.6(2) . .
C102 C101 C102 38.8(6) 2_776 .
C102 C101 H10A 109.5 2_776 .
C102 C101 H10A 112.2 . .
C102 C101 H10B 109.5 2_776 .
C102 C101 H10B 134.6 . .
H10A C101 H10B 109.5 . .
C102 C101 H10C 109.5 2_776 .
C102 C101 H10C 72.6 . .
H10A C101 H10C 109.5 . .
H10B C101 H10C 109.5 . .
C102 C102 O101 146(3) 2_776 .
C102 C102 C101 92.8(15) 2_776 2_776
O101 C102 C101 121.6(15) . 2_776
C102 C102 C101 48.4(15) 2_776 .
O101 C102 C101 97.2(13) . .
C101 C102 C101 141.2(6) 2_776 .

loop_
_geom_bond_atom_site_label_1
_geom_bond_atom_site_label_2
_geom_bond_distance
_geom_bond_site_symmetry_2
S1 O2 1.439(2) .
S1 O1 1.442(2) .
S1 N60 1.544(2) .
S1 C15 1.772(3) .
O3 C1 1.236(4) .
N35 C3 1.361(3) .
N35 C4 1.396(3) .
N35 C20 1.451(4) .
N55 C1 1.327(4) .
N55 H55A 0.8600 .
N55 H55B 0.8600 .
N57 C6 1.343(4) .
N57 H57A 0.8600 .
N57 H57B 0.8600 .
N60 C4 1.345(3) .
C1 C2 1.499(4) .
C2 C3 1.347(4) .
C2 C6 1.436(4) .
C3 H3 0.9300 .
C4 C5 1.395(4) .
C5 C6 1.399(4) .
C5 C8 1.501(4) .
C7 C12 1.352(6) .
C7 C10 1.393(5) .
C7 H7 0.9300 .
C8 C10 1.376(4) .
C8 C11 1.380(4) .
C9 C12 1.372(7) .
C9 C11 1.377(5) .
C9 H9 0.9300 .
C10 H10 0.9300 .
C11 H11 0.9300 .
C12 H12 0.9300 .
C13 C15 1.364(4) .
C13 C19 1.392(5) .
C13 H13 0.9300 .
C14 C16 1.362(6) .
C14 C17 1.379(5) .
C14 H14 0.9300 .
C15 C17 1.375(4) .
C16 C19 1.366(6) .
C16 C18 1.526(6) .
C17 H17 0.9300 .
C18 H18A 0.9600 .
C18 H18B 0.9600 .
C18 H18C 0.9600 .
C19 H19 0.9300 .
C20 C24 1.367(4) .
C20 C22 1.380(4) .
C21 C25 1.359(7) .
C21 C22 1.370(5) .
C21 H21 0.9300 .
C22 H22 0.9300 .
C23 C25 1.378(6) .
C23 C24 1.391(5) .
C23 H23 0.9300 .
C24 H24 0.9300 .
C25 H25 0.9300 .
S2 O4 1.439(2) .
S2 O5 1.442(2) .
S2 N5 1.558(2) .
S2 C37 1.775(3) .
O6 C99 1.230(3) .
N3 C30 1.356(3) .
N3 C26 1.394(3) .
N3 C31 1.454(4) .
N5 C26 1.341(3) .
N9 C99 1.327(4) .
N9 H9A 0.8600 .
N9 H9B 0.8600 .
N15 C28 1.349(4) .
N15 H15A 0.8600 .
N15 H15B 0.8600 .
C26 C27 1.405(4) .
C27 C28 1.409(3) .
C27 C44 1.491(4) .
C28 C29 1.423(4) .
C29 C30 1.361(4) .
C29 C99 1.495(4) .
C30 H30 0.9300 .
C31 C36 1.364(5) .
C31 C34 1.378(4) .
C32 C35 1.350(8) .
C32 C33 1.363(8) .
C32 H32 0.9300 .
C33 C34 1.389(6) .
C33 H33 0.9300 .
C34 H34 0.9300 .
C35 C36 1.378(6) .
C35 H35 0.9300 .
C36 H36 0.9300 .
C37 C38 1.372(4) .
C37 C40 1.388(4) .
C38 C39 1.388(4) .
C38 H38 0.9300 .
C39 C41 1.380(4) .
C39 H39 0.9300 .
C40 C42 1.380(4) .
C40 H40 0.9300 .
C41 C42 1.382(4) .
C41 C43 1.505(4) .
C42 H42 0.9300 .
C43 H43A 0.9600 .
C43 H43B 0.9600 .
C43 H43C 0.9600 .
C44 C45 1.385(4) .
C44 C46 1.388(4) .
C45 C48 1.383(4) .
C45 H45 0.9300 .
C46 C47 1.387(4) .
C46 H46 0.9300 .
C47 C49 1.378(5) .
C47 H47 0.9300 .
C48 C49 1.372(4) .
C48 H48 0.9300 .
C49 H49 0.9300 .
O101 C102 1.175(9) .
C101 C102 1.254(17) 2_776
C101 C102 1.675(19) .
C101 H10A 0.9600 .
C101 H10B 0.9600 .
C101 H10C 0.9600 .
C102 C102 1.05(2) 2_776
C102 C101 1.254(16) 2_776
